data_2234389
loop_
_publ_author_name
'Zhong, Yan'
'Zhang, Xiao-Ping'
'Wu, Bin'

_publ_section_title
;
 (<i>E</i>)-1-{4-[Bis(4-methoxyphenyl)methyl]piperazin-1-yl}-3-(4-ethoxy-3-methoxyphenyl)prop-2-en-1-one
;
_journal_coeditor_code RZ2721
_journal_issue 4
_journal_name_full 'Acta Crystallographica Section E'
_journal_page_first o1259
_journal_paper_doi 10.1107/S1600536812012767
_journal_volume 68
_journal_year 2012
_chemical_formula_iupac 'C31 H36 N2 O5'
_chemical_formula_moiety 'C31 H36 N2 O5'
_chemical_formula_sum 'C31 H36 N2 O5'
_chemical_formula_weight 516.62
_chemical_name_systematic
;
(<i>E</i>)-1-{4-[Bis(4-methoxyphenyl)methyl]piperazin-1-yl}-3-(4-ethoxy-3-
methoxyphenyl)prop-2-en-1-one
;
_space_group_IT_number 2
_symmetry_cell_setting triclinic
_symmetry_space_group_name_Hall '-P 1'
_symmetry_space_group_name_H-M 'P -1'
_atom_sites_solution_hydrogens geom
_atom_sites_solution_primary direct
_atom_sites_solution_secondary difmap
_audit_creation_method SHELXL-97
_cell_angle_alpha 84.07(3)
_cell_angle_beta 78.80(3)
_cell_angle_gamma 80.48(3)
_cell_formula_units_Z 2
_cell_length_a 8.7450(17)
_cell_length_b 11.635(2)
_cell_length_c 13.967(3)
_cell_measurement_reflns_used 25
_cell_measurement_temperature 293(2)
_cell_measurement_theta_max 13
_cell_measurement_theta_min 10
_cell_volume 1371.1(5)
_computing_cell_refinement 'CAD4 EXPRESS (Enraf-Nonius, 1994)'
_computing_data_collection 'CAD4 EXPRESS (Enraf--Nonius, 1994)'
_computing_data_reduction 'XCAD4 (Harms & Wocadlo,1995)'
_computing_molecular_graphics 'SHELXTL (Sheldrick, 2008)'
_computing_publication_material 'SHELXTL (Sheldrick, 2008)'
_computing_structure_refinement 'SHELXL97 (Sheldrick, 2008)'
_computing_structure_solution 'SHELXS97 (Sheldrick, 2008)'
_diffrn_ambient_temperature 293(2)
_diffrn_measured_fraction_theta_full 0.999
_diffrn_measured_fraction_theta_max 0.999
_diffrn_measurement_device_type 'Enraf--Nonius CAD-4'
_diffrn_measurement_method \w/2\q
_diffrn_radiation_monochromator graphite
_diffrn_radiation_source 'fine-focus sealed tube'
_diffrn_radiation_type MoK\a
_diffrn_radiation_wavelength 0.71073
_diffrn_reflns_av_R_equivalents 0.0238
_diffrn_reflns_av_sigmaI/netI 0.0500
_diffrn_reflns_limit_h_max 10
_diffrn_reflns_limit_h_min 0
_diffrn_reflns_limit_k_max 14
_diffrn_reflns_limit_k_min -13
_diffrn_reflns_limit_l_max 16
_diffrn_reflns_limit_l_min -16
_diffrn_reflns_number 5385
_diffrn_reflns_theta_full 25.38
_diffrn_reflns_theta_max 25.38
_diffrn_reflns_theta_min 1.49
_diffrn_standards_decay_% 1
_diffrn_standards_interval_count 200
_diffrn_standards_interval_time 120
_diffrn_standards_number 3
_exptl_absorpt_coefficient_mu 0.085
_exptl_absorpt_correction_T_max 0.9916
_exptl_absorpt_correction_T_min 0.9750
_exptl_absorpt_correction_type psi-scan
_exptl_absorpt_process_details '(North <i>et al.</i>, 1968)'
_exptl_crystal_colour colourless
_exptl_crystal_density_diffrn 1.251
_exptl_crystal_density_method 'not measured'
_exptl_crystal_description block
_exptl_crystal_F_000 552
_exptl_crystal_size_max 0.30
_exptl_crystal_size_mid 0.20
_exptl_crystal_size_min 0.10
_refine_diff_density_max 0.197
_refine_diff_density_min -0.230
_refine_ls_extinction_method none
_refine_ls_goodness_of_fit_ref 1.004
_refine_ls_hydrogen_treatment constr
_refine_ls_matrix_type full
_refine_ls_number_parameters 343
_refine_ls_number_reflns 5029
_refine_ls_number_restraints 0
_refine_ls_restrained_S_all 1.004
_refine_ls_R_factor_all 0.1145
_refine_ls_R_factor_gt 0.0611
_refine_ls_shift/su_max 0.000
_refine_ls_shift/su_mean 0.000
_refine_ls_structure_factor_coef Fsqd
_refine_ls_weighting_details 'calc w=1/[\s^2^(Fo^2^)+(0.1000P)^2^] where P=(Fo^2^+2Fc^2^)/3'
_refine_ls_weighting_scheme calc
_refine_ls_wR_factor_gt 0.1522
_refine_ls_wR_factor_ref 0.1851
_reflns_number_gt 2919
_reflns_number_total 5029
_reflns_threshold_expression I>2sigma(I)
_cod_data_source_file rz2721.cif
_cod_data_source_block I
_cod_database_code 2234389
_cod_database_fobs_code 2234389

loop_
_symmetry_equiv_pos_as_xyz
'x, y, z'
'-x, -y, -z'

loop_
_atom_site_type_symbol
_atom_site_label
_atom_site_fract_x
_atom_site_fract_y
_atom_site_fract_z
_atom_site_U_iso_or_equiv
_atom_site_adp_type
_atom_site_calc_flag
_atom_site_refinement_flags
_atom_site_occupancy
_atom_site_symmetry_multiplicity
N N1 0.3768(3) 0.8993(2) 0.66703(15) 0.0501(6) Uani d . 1 1
O O1 0.3423(3) 1.1578(2) 1.05560(15) 0.0756(7) Uani d . 1 1
C C1 0.2360(3) 0.9243(2) 0.74301(19) 0.0524(7) Uani d . 1 1
H H1A 0.2019 0.8499 0.7710 0.063 Uiso calc R 1 1
N N2 0.6239(3) 0.7536(2) 0.55113(16) 0.0559(6) Uani d . 1 1
O O2 -0.2833(2) 1.2435(2) 0.64559(17) 0.0733(6) Uani d . 1 1
C C2 0.2737(3) 0.9857(2) 0.82438(19) 0.0481(7) Uani d . 1 1
O O3 0.8333(2) 0.61556(18) 0.55887(15) 0.0711(7) Uani d . 1 1
C C3 0.2196(4) 0.9519(3) 0.9210(2) 0.0589(8) Uani d . 1 1
H H3A 0.1641 0.8888 0.9359 0.071 Uiso calc R 1 1
O O4 0.5773(2) 0.47350(19) 0.10257(15) 0.0667(6) Uani d . 1 1
C C4 0.2464(4) 1.0103(3) 0.9958(2) 0.0646(8) Uani d . 1 1
H H4A 0.2094 0.9858 1.0604 0.077 Uiso calc R 1 1
O O5 0.8391(2) 0.36390(17) 0.01711(14) 0.0619(6) Uani d . 1 1
C C5 0.3265(3) 1.1036(3) 0.9761(2) 0.0552(7) Uani d . 1 1
C C6 0.3837(4) 1.1383(3) 0.8805(2) 0.0605(8) Uani d . 1 1
H H6A 0.4403 1.2008 0.8660 0.073 Uiso calc R 1 1
C C7 0.3559(3) 1.0790(3) 0.8060(2) 0.0567(8) Uani d . 1 1
H H7A 0.3941 1.1031 0.7414 0.068 Uiso calc R 1 1
C C8 0.1001(3) 0.9999(2) 0.70365(19) 0.0494(7) Uani d . 1 1
C C9 0.1224(3) 1.0973(3) 0.6397(2) 0.0649(9) Uani d . 1 1
H H9A 0.2248 1.1088 0.6117 0.078 Uiso calc R 1 1
C C10 -0.0013(4) 1.1779(3) 0.6160(2) 0.0667(9) Uani d . 1 1
H H10A 0.0175 1.2419 0.5721 0.080 Uiso calc R 1 1
C C11 -0.1526(3) 1.1625(3) 0.6581(2) 0.0549(8) Uani d . 1 1
C C12 -0.1791(3) 1.0636(3) 0.7180(2) 0.0590(8) Uani d . 1 1
H H12A -0.2818 1.0511 0.7440 0.071 Uiso calc R 1 1
C C13 -0.0542(3) 0.9828(3) 0.7396(2) 0.0548(7) Uani d . 1 1
H H13A -0.0738 0.9156 0.7791 0.066 Uiso calc R 1 1
C C14 0.4221(5) 1.2558(3) 1.0382(3) 0.0874(11) Uani d . 1 1
H H14A 0.4236 1.2860 1.0994 0.131 Uiso calc R 1 1
H H14B 0.3688 1.3151 0.9981 0.131 Uiso calc R 1 1
H H14C 0.5283 1.2332 1.0052 0.131 Uiso calc R 1 1
C C15 -0.2520(4) 1.3508(3) 0.5941(3) 0.0928(12) Uani d . 1 1
H H15A -0.3497 1.4010 0.5898 0.139 Uiso calc R 1 1
H H15B -0.1949 1.3365 0.5294 0.139 Uiso calc R 1 1
H H15C -0.1901 1.3877 0.6280 0.139 Uiso calc R 1 1
C C16 0.3460(3) 0.8373(3) 0.5892(2) 0.0562(8) Uani d . 1 1
H H16A 0.2593 0.8821 0.5613 0.067 Uiso calc R 1 1
H H16B 0.3155 0.7624 0.6161 0.067 Uiso calc R 1 1
C C17 0.4903(3) 0.8181(3) 0.5101(2) 0.0580(8) Uani d . 1 1
H H17A 0.4684 0.7745 0.4600 0.070 Uiso calc R 1 1
H H17B 0.5163 0.8929 0.4799 0.070 Uiso calc R 1 1
C C18 0.6536(3) 0.8093(3) 0.6328(2) 0.0622(8) Uani d . 1 1
H H18A 0.6890 0.8836 0.6095 0.075 Uiso calc R 1 1
H H18B 0.7363 0.7603 0.6618 0.075 Uiso calc R 1 1
C C19 0.5065(3) 0.8289(3) 0.7088(2) 0.0567(8) Uani d . 1 1
H H19A 0.4760 0.7540 0.7357 0.068 Uiso calc R 1 1
H H19B 0.5274 0.8684 0.7617 0.068 Uiso calc R 1 1
C C20 0.7246(3) 0.6608(2) 0.5165(2) 0.0522(7) Uani d . 1 1
C C21 0.7065(3) 0.6159(2) 0.4245(2) 0.0543(7) Uani d . 1 1
H H21A 0.6177 0.6441 0.3970 0.065 Uiso calc R 1 1
C C22 0.8165(3) 0.5356(2) 0.3813(2) 0.0529(7) Uani d . 1 1
H H22A 0.9006 0.5078 0.4133 0.063 Uiso calc R 1 1
C C23 0.8201(3) 0.4861(2) 0.2892(2) 0.0493(7) Uani d . 1 1
C C24 0.6896(3) 0.5045(2) 0.2415(2) 0.0528(7) Uani d . 1 1
H H24A 0.5957 0.5473 0.2707 0.063 Uiso calc R 1 1
C C25 0.6981(3) 0.4607(2) 0.1527(2) 0.0499(7) Uani d . 1 1
C C26 0.8413(3) 0.3991(2) 0.1071(2) 0.0514(7) Uani d . 1 1
C C27 0.9680(3) 0.3780(2) 0.1541(2) 0.0567(8) Uani d . 1 1
H H27A 1.0616 0.3345 0.1253 0.068 Uiso calc R 1 1
C C28 0.9569(3) 0.4210(3) 0.2443(2) 0.0586(8) Uani d . 1 1
H H28A 1.0437 0.4057 0.2755 0.070 Uiso calc R 1 1
C C29 0.4275(4) 0.5266(3) 0.1486(3) 0.0746(10) Uani d . 1 1
H H29A 0.3530 0.5298 0.1058 0.112 Uiso calc R 1 1
H H29B 0.4339 0.6044 0.1630 0.112 Uiso calc R 1 1
H H29C 0.3937 0.4816 0.2083 0.112 Uiso calc R 1 1
C C30 0.9841(3) 0.3096(3) -0.0371(2) 0.0608(8) Uani d . 1 1
H H30A 1.0254 0.2398 -0.0003 0.073 Uiso calc R 1 1
H H30B 1.0614 0.3627 -0.0495 0.073 Uiso calc R 1 1
C C31 0.9514(4) 0.2785(3) -0.1315(2) 0.0776(10) Uani d . 1 1
H H31A 1.0474 0.2424 -0.1698 0.116 Uiso calc R 1 1
H H31B 0.9101 0.3481 -0.1671 0.116 Uiso calc R 1 1
H H31C 0.8758 0.2252 -0.1185 0.116 Uiso calc R 1 1

loop_
_atom_site_aniso_label
_atom_site_aniso_U_11
_atom_site_aniso_U_22
_atom_site_aniso_U_33
_atom_site_aniso_U_12
_atom_site_aniso_U_13
_atom_site_aniso_U_23
N1 0.0466(13) 0.0617(14) 0.0413(12) 0.0009(11) -0.0075(10) -0.0150(11)
O1 0.1028(18) 0.0774(15) 0.0527(13) -0.0129(13) -0.0218(12) -0.0193(11)
C1 0.0543(17) 0.0575(17) 0.0443(16) -0.0087(14) -0.0031(13) -0.0085(13)
N2 0.0509(14) 0.0666(15) 0.0516(14) 0.0084(12) -0.0168(11) -0.0243(12)
O2 0.0480(12) 0.0907(17) 0.0820(16) -0.0089(12) -0.0199(11) 0.0027(13)
C2 0.0453(15) 0.0527(16) 0.0433(16) -0.0034(13) -0.0025(12) -0.0059(13)
O3 0.0687(14) 0.0777(15) 0.0698(14) 0.0170(12) -0.0324(12) -0.0269(11)
C3 0.0664(19) 0.0651(19) 0.0446(17) -0.0214(16) 0.0007(15) -0.0037(14)
O4 0.0512(12) 0.0867(15) 0.0652(13) 0.0084(11) -0.0190(10) -0.0328(11)
C4 0.082(2) 0.072(2) 0.0382(16) -0.0145(18) -0.0020(15) -0.0083(15)
O5 0.0584(12) 0.0728(13) 0.0546(12) 0.0042(10) -0.0104(10) -0.0275(10)
C5 0.0588(18) 0.0574(18) 0.0493(18) 0.0018(15) -0.0136(14) -0.0130(14)
C6 0.0627(19) 0.0641(19) 0.0555(19) -0.0144(16) -0.0062(15) -0.0098(15)
C7 0.0614(19) 0.070(2) 0.0371(15) -0.0148(16) -0.0002(13) -0.0036(14)
C8 0.0489(16) 0.0621(18) 0.0368(15) -0.0080(14) -0.0025(12) -0.0115(13)
C9 0.0413(17) 0.088(2) 0.0596(19) -0.0095(16) 0.0027(14) 0.0016(17)
C10 0.0535(19) 0.086(2) 0.0549(19) -0.0078(17) -0.0037(15) 0.0068(17)
C11 0.0455(17) 0.074(2) 0.0494(17) -0.0099(15) -0.0142(14) -0.0108(15)
C12 0.0415(16) 0.080(2) 0.0586(19) -0.0167(16) -0.0063(14) -0.0132(17)
C13 0.0539(18) 0.0634(18) 0.0494(17) -0.0183(15) -0.0049(14) -0.0082(14)
C14 0.120(3) 0.075(2) 0.080(3) -0.015(2) -0.040(2) -0.0193(19)
C15 0.070(2) 0.083(3) 0.122(3) -0.004(2) -0.023(2) 0.011(2)
C16 0.0521(17) 0.0707(19) 0.0474(16) 0.0000(15) -0.0137(14) -0.0184(14)
C17 0.0540(18) 0.0681(19) 0.0507(17) 0.0064(15) -0.0127(14) -0.0174(15)
C18 0.0555(18) 0.076(2) 0.0602(19) 0.0048(16) -0.0217(15) -0.0292(16)
C19 0.0618(18) 0.0611(18) 0.0478(17) 0.0037(15) -0.0165(15) -0.0149(14)
C20 0.0480(17) 0.0551(17) 0.0543(18) -0.0028(14) -0.0117(14) -0.0117(14)
C21 0.0502(17) 0.0605(18) 0.0540(18) -0.0005(14) -0.0141(14) -0.0165(14)
C22 0.0497(17) 0.0577(17) 0.0538(17) -0.0041(14) -0.0144(14) -0.0119(14)
C23 0.0471(16) 0.0502(16) 0.0519(17) -0.0027(13) -0.0111(13) -0.0136(13)
C24 0.0471(16) 0.0548(17) 0.0560(18) 0.0002(13) -0.0068(14) -0.0183(14)
C25 0.0475(16) 0.0509(16) 0.0534(17) -0.0040(13) -0.0118(14) -0.0140(13)
C26 0.0540(17) 0.0462(16) 0.0542(18) -0.0016(13) -0.0096(14) -0.0139(13)
C27 0.0517(17) 0.0572(18) 0.0590(18) 0.0052(14) -0.0080(15) -0.0194(14)
C28 0.0504(17) 0.0623(18) 0.065(2) 0.0033(15) -0.0185(15) -0.0183(15)
C29 0.0513(19) 0.092(2) 0.085(2) 0.0076(18) -0.0230(17) -0.036(2)
C30 0.0593(19) 0.0576(18) 0.0614(19) -0.0002(15) 0.0004(15) -0.0204(15)
C31 0.080(2) 0.087(2) 0.060(2) 0.0059(19) -0.0003(18) -0.0303(18)

loop_
_atom_type_symbol
_atom_type_description
_atom_type_scat_dispersion_real
_atom_type_scat_dispersion_imag
_atom_type_scat_source
C C 0.0033 0.0016 'International Tables Vol C Tables 4.2.6.8 and 6.1.1.4'
H H 0.0000 0.0000 'International Tables Vol C Tables 4.2.6.8 and 6.1.1.4'
N N 0.0061 0.0033 'International Tables Vol C Tables 4.2.6.8 and 6.1.1.4'
O O 0.0106 0.0060 'International Tables Vol C Tables 4.2.6.8 and 6.1.1.4'

loop_
_geom_angle_atom_site_label_1
_geom_angle_atom_site_label_2
_geom_angle_atom_site_label_3
_geom_angle
C16 N1 C19 108.3(2)
C16 N1 C1 112.1(2)
C19 N1 C1 111.0(2)
C5 O1 C14 117.8(3)
N1 C1 C8 112.8(2)
N1 C1 C2 110.6(2)
C8 C1 C2 108.1(2)
N1 C1 H1A 108.4
C8 C1 H1A 108.4
C2 C1 H1A 108.4
C20 N2 C18 119.6(2)
C20 N2 C17 127.9(2)
C18 N2 C17 112.1(2)
C11 O2 C15 115.9(2)
C7 C2 C3 117.3(3)
C7 C2 C1 122.3(2)
C3 C2 C1 120.3(3)
C4 C3 C2 121.1(3)
C4 C3 H3A 119.5
C2 C3 H3A 119.5
C25 O4 C29 117.9(2)
C5 C4 C3 120.8(3)
C5 C4 H4A 119.6
C3 C4 H4A 119.6
C26 O5 C30 117.8(2)
C4 C5 O1 116.1(3)
C4 C5 C6 119.5(3)
O1 C5 C6 124.4(3)
C5 C6 C7 119.2(3)
C5 C6 H6A 120.4
C7 C6 H6A 120.4
C2 C7 C6 122.1(3)
C2 C7 H7A 118.9
C6 C7 H7A 118.9
C13 C8 C9 116.9(3)
C13 C8 C1 121.0(3)
C9 C8 C1 121.7(3)
C10 C9 C8 122.5(3)
C10 C9 H9A 118.8
C8 C9 H9A 118.8
C11 C10 C9 119.1(3)
C11 C10 H10A 120.4
C9 C10 H10A 120.4
C10 C11 C12 119.7(3)
C10 C11 O2 123.3(3)
C12 C11 O2 116.9(3)
C11 C12 C13 120.3(3)
C11 C12 H12A 119.9
C13 C12 H12A 119.9
C12 C13 C8 121.3(3)
C12 C13 H13A 119.4
C8 C13 H13A 119.4
O1 C14 H14A 109.5
O1 C14 H14B 109.5
H14A C14 H14B 109.5
O1 C14 H14C 109.5
H14A C14 H14C 109.5
H14B C14 H14C 109.5
O2 C15 H15A 109.5
O2 C15 H15B 109.5
H15A C15 H15B 109.5
O2 C15 H15C 109.5
H15A C15 H15C 109.5
H15B C15 H15C 109.5
N1 C16 C17 110.8(2)
N1 C16 H16A 109.5
C17 C16 H16A 109.5
N1 C16 H16B 109.5
C17 C16 H16B 109.5
H16A C16 H16B 108.1
N2 C17 C16 110.5(2)
N2 C17 H17A 109.6
C16 C17 H17A 109.6
N2 C17 H17B 109.6
C16 C17 H17B 109.6
H17A C17 H17B 108.1
N2 C18 C19 110.5(2)
N2 C18 H18A 109.6
C19 C18 H18A 109.6
N2 C18 H18B 109.6
C19 C18 H18B 109.6
H18A C18 H18B 108.1
N1 C19 C18 111.2(2)
N1 C19 H19A 109.4
C18 C19 H19A 109.4
N1 C19 H19B 109.4
C18 C19 H19B 109.4
H19A C19 H19B 108.0
O3 C20 N2 120.7(3)
O3 C20 C21 120.3(3)
N2 C20 C21 119.0(2)
C22 C21 C20 120.2(3)
C22 C21 H21A 119.9
C20 C21 H21A 119.9
C21 C22 C23 127.2(3)
C21 C22 H22A 116.4
C23 C22 H22A 116.4
C28 C23 C24 117.7(2)
C28 C23 C22 119.8(2)
C24 C23 C22 122.5(2)
C25 C24 C23 121.3(3)
C25 C24 H24A 119.3
C23 C24 H24A 119.3
O4 C25 C24 124.9(2)
O4 C25 C26 115.6(2)
C24 C25 C26 119.5(3)
O5 C26 C27 125.6(3)
O5 C26 C25 114.8(2)
C27 C26 C25 119.6(3)
C26 C27 C28 120.2(3)
C26 C27 H27A 119.9
C28 C27 H27A 119.9
C23 C28 C27 121.6(3)
C23 C28 H28A 119.2
C27 C28 H28A 119.2
O4 C29 H29A 109.5
O4 C29 H29B 109.5
H29A C29 H29B 109.5
O4 C29 H29C 109.5
H29A C29 H29C 109.5
H29B C29 H29C 109.5
O5 C30 C31 107.7(2)
O5 C30 H30A 110.2
C31 C30 H30A 110.2
O5 C30 H30B 110.2
C31 C30 H30B 110.2
H30A C30 H30B 108.5
C30 C31 H31A 109.5
C30 C31 H31B 109.5
H31A C31 H31B 109.5
C30 C31 H31C 109.5
H31A C31 H31C 109.5
H31B C31 H31C 109.5

loop_
_geom_bond_atom_site_label_1
_geom_bond_atom_site_label_2
_geom_bond_distance
N1 C16 1.454(3)
N1 C19 1.466(3)
N1 C1 1.471(3)
O1 C5 1.373(3)
O1 C14 1.409(4)
C1 C8 1.516(4)
C1 C2 1.517(4)
C1 H1A 0.9800
N2 C20 1.342(3)
N2 C18 1.454(3)
N2 C17 1.462(3)
O2 C11 1.383(3)
O2 C15 1.415(4)
C2 C7 1.375(4)
C2 C3 1.379(4)
O3 C20 1.233(3)
C3 C4 1.379(4)
C3 H3A 0.9300
O4 C25 1.358(3)
O4 C29 1.414(3)
C4 C5 1.364(4)
C4 H4A 0.9300
O5 C26 1.366(3)
O5 C30 1.429(3)
C5 C6 1.375(4)
C6 C7 1.385(4)
C6 H6A 0.9300
C7 H7A 0.9300
C8 C13 1.384(4)
C8 C9 1.385(4)
C9 C10 1.378(4)
C9 H9A 0.9300
C10 C11 1.373(4)
C10 H10A 0.9300
C11 C12 1.375(4)
C12 C13 1.377(4)
C12 H12A 0.9300
C13 H13A 0.9300
C14 H14A 0.9600
C14 H14B 0.9600
C14 H14C 0.9600
C15 H15A 0.9600
C15 H15B 0.9600
C15 H15C 0.9600
C16 C17 1.509(4)
C16 H16A 0.9700
C16 H16B 0.9700
C17 H17A 0.9700
C17 H17B 0.9700
C18 C19 1.502(4)
C18 H18A 0.9700
C18 H18B 0.9700
C19 H19A 0.9700
C19 H19B 0.9700
C20 C21 1.482(4)
C21 C22 1.325(4)
C21 H21A 0.9300
C22 C23 1.455(4)
C22 H22A 0.9300
C23 C28 1.380(4)
C23 C24 1.406(4)
C24 C25 1.373(4)
C24 H24A 0.9300
C25 C26 1.406(4)
C26 C27 1.370(4)
C27 C28 1.384(4)
C27 H27A 0.9300
C28 H28A 0.9300
C29 H29A 0.9600
C29 H29B 0.9600
C29 H29C 0.9600
C30 C31 1.494(4)
C30 H30A 0.9700
C30 H30B 0.9700
C31 H31A 0.9600
C31 H31B 0.9600
C31 H31C 0.9600

loop_
_geom_hbond_atom_site_label_D
_geom_hbond_atom_site_label_H
_geom_hbond_atom_site_label_A
_geom_hbond_site_symmetry_A
_geom_hbond_distance_DH
_geom_hbond_distance_HA
_geom_hbond_distance_DA
_geom_hbond_angle_DHA
C17 H17A O2 2_576 0.97 2.44 3.286(4) 146
C22 H22A O3 2_766 0.93 2.60 3.476(3) 157

loop_
_geom_torsion_atom_site_label_1
_geom_torsion_atom_site_label_2
_geom_torsion_atom_site_label_3
_geom_torsion_atom_site_label_4
_geom_torsion
C16 N1 C1 C8 -60.4(3)
C19 N1 C1 C8 178.4(2)
C16 N1 C1 C2 178.3(2)
C19 N1 C1 C2 57.1(3)
N1 C1 C2 C7 47.1(3)
C8 C1 C2 C7 -77.0(3)
N1 C1 C2 C3 -135.8(3)
C8 C1 C2 C3 100.2(3)
C7 C2 C3 C4 0.4(4)
C1 C2 C3 C4 -176.9(3)
C2 C3 C4 C5 0.4(5)
C3 C4 C5 O1 177.9(3)
C3 C4 C5 C6 -1.2(5)
C14 O1 C5 C4 -179.0(3)
C14 O1 C5 C6 0.2(4)
C4 C5 C6 C7 1.2(4)
O1 C5 C6 C7 -177.9(3)
C3 C2 C7 C6 -0.3(4)
C1 C2 C7 C6 176.9(3)
C5 C6 C7 C2 -0.5(5)
N1 C1 C8 C13 143.9(3)
C2 C1 C8 C13 -93.4(3)
N1 C1 C8 C9 -44.3(3)
C2 C1 C8 C9 78.4(3)
C13 C8 C9 C10 3.3(4)
C1 C8 C9 C10 -168.8(3)
C8 C9 C10 C11 0.9(5)
C9 C10 C11 C12 -4.2(5)
C9 C10 C11 O2 174.2(3)
C15 O2 C11 C10 -6.2(4)
C15 O2 C11 C12 172.3(3)
C10 C11 C12 C13 3.2(4)
O2 C11 C12 C13 -175.4(2)
C11 C12 C13 C8 1.3(4)
C9 C8 C13 C12 -4.4(4)
C1 C8 C13 C12 167.8(2)
C19 N1 C16 C17 -60.0(3)
C1 N1 C16 C17 177.3(2)
C20 N2 C17 C16 132.9(3)
C18 N2 C17 C16 -54.0(3)
N1 C16 C17 N2 57.5(3)
C20 N2 C18 C19 -132.4(3)
C17 N2 C18 C19 53.9(3)
C16 N1 C19 C18 60.1(3)
C1 N1 C19 C18 -176.5(2)
N2 C18 C19 N1 -57.2(3)
C18 N2 C20 O3 6.9(4)
C17 N2 C20 O3 179.5(3)
C18 N2 C20 C21 -171.0(3)
C17 N2 C20 C21 1.6(4)
O3 C20 C21 C22 -7.5(4)
N2 C20 C21 C22 170.4(3)
C20 C21 C22 C23 -177.3(3)
C21 C22 C23 C28 167.0(3)
C21 C22 C23 C24 -11.1(5)
C28 C23 C24 C25 -0.8(4)
C22 C23 C24 C25 177.3(3)
C29 O4 C25 C24 -6.0(4)
C29 O4 C25 C26 175.1(3)
C23 C24 C25 O4 179.2(3)
C23 C24 C25 C26 -1.9(4)
C30 O5 C26 C27 -6.0(4)
C30 O5 C26 C25 174.8(2)
O4 C25 C26 O5 1.9(4)
C24 C25 C26 O5 -177.2(2)
O4 C25 C26 C27 -177.4(3)
C24 C25 C26 C27 3.6(4)
O5 C26 C27 C28 178.3(3)
C25 C26 C27 C28 -2.6(4)
C24 C23 C28 C27 1.9(4)
C22 C23 C28 C27 -176.3(3)
C26 C27 C28 C23 -0.2(5)
C26 O5 C30 C31 179.6(2)

loop_
_cod_related_entry_id
_cod_related_entry_database
_cod_related_entry_code
1 ChemSpider 30657639
